data_7150099
loop_
_publ_author_name
'Hayes, Christopher J.'
'Herbert, Nicola M. A.'
'Harrington-Frost, Nicole M'
'Pattenden, Gerald'

_publ_section_title
;
 alpha,beta-Unsaturated and cyclopropyl acyl radicals, and their ketene
 alkyl radical equivalents. Ring synthesis and tandem cyclisation
 reactions.
;
_journal_issue 2
_journal_name_full 'Organic &amp; biomolecular chemistry'
_journal_page_first 316
_journal_page_last 327
_journal_paper_doi 10.1039/b413815p
_journal_volume 3
_journal_year 2005
_chemical_formula_moiety 'C9 H14 O2'
_chemical_formula_sum 'C9 H14 O2'
_chemical_formula_weight 154.20
_chemical_name_systematic
;
?
;
_space_group_IT_number 14
_symmetry_cell_setting monoclinic
_symmetry_space_group_name_Hall '-P 2yn'
_symmetry_space_group_name_H-M 'P 1 21/n 1'
_atom_sites_solution_hydrogens geom
_atom_sites_solution_primary direct
_atom_sites_solution_secondary difmap
_audit_creation_method SHELXL-97
_cell_angle_alpha 90.00
_cell_angle_beta 90.07(9)
_cell_angle_gamma 90.00
_cell_formula_units_Z 4
_cell_length_a 7.320(8)
_cell_length_b 8.396(6)
_cell_length_c 13.236(14)
_cell_measurement_reflns_used 15
_cell_measurement_temperature 150.0(2)
_cell_measurement_theta_max 13
_cell_measurement_theta_min 11
_cell_volume 813.5(14)
_computing_cell_refinement 'STADI4 (Stoe & Cie, 1997a)'
_computing_data_collection 'STADI4 (Stoe & Cie, 1997a)'
_computing_data_reduction 'X-RED (Stoe & Cie, 1997b)'
_computing_molecular_graphics 'SHELXTL/PC (Sheldrick, 1994)'
_computing_publication_material 'SHELXL-97 (Sheldrick, 1997)'
_computing_structure_refinement 'SHELXL-97 (Sheldrick, 1997)'
_computing_structure_solution 'SHELXS-97 (Sheldrick, 1990)'
_diffrn_ambient_temperature 150.0(2)
_diffrn_measured_fraction_theta_full 0.929
_diffrn_measured_fraction_theta_max 0.929
_diffrn_measurement_device_type 'Stoe Stadi-4 four-circle'
_diffrn_measurement_method omega/theta
_diffrn_radiation_monochromator graphite
_diffrn_radiation_source 'fine-focus sealed tube'
_diffrn_radiation_type MoK\a
_diffrn_radiation_wavelength 0.71073
_diffrn_reflns_av_R_equivalents 0.0484
_diffrn_reflns_av_sigmaI/netI 0.0474
_diffrn_reflns_limit_h_max 8
_diffrn_reflns_limit_h_min -8
_diffrn_reflns_limit_k_max 9
_diffrn_reflns_limit_k_min 0
_diffrn_reflns_limit_l_max 15
_diffrn_reflns_limit_l_min -15
_diffrn_reflns_number 2372
_diffrn_reflns_theta_full 25.00
_diffrn_reflns_theta_max 25.00
_diffrn_reflns_theta_min 2.87
_diffrn_standards_decay_% 'random variation +/-5.3'
_diffrn_standards_interval_time 60
_diffrn_standards_number 3
_exptl_absorpt_coefficient_mu 0.087
_exptl_absorpt_correction_type none
_exptl_crystal_colour colourless
_exptl_crystal_density_diffrn 1.259
_exptl_crystal_density_meas ?
_exptl_crystal_density_method .
_exptl_crystal_description column
_exptl_crystal_F_000 336
_exptl_crystal_size_max 0.62
_exptl_crystal_size_mid 0.27
_exptl_crystal_size_min 0.12
_refine_diff_density_max 0.18
_refine_diff_density_min -0.18
_refine_diff_density_rms 0.05
_refine_ls_extinction_coef 0.015(3)
_refine_ls_extinction_expression Fc^*^=kFc[1+0.001xFc^2^\l^3^/sin(2\q)]^-1/4^
_refine_ls_extinction_method SHELXL
_refine_ls_goodness_of_fit_ref 1.05
_refine_ls_hydrogen_treatment constr
_refine_ls_matrix_type full
_refine_ls_number_parameters 102
_refine_ls_number_reflns 1426
_refine_ls_number_restraints 0
_refine_ls_restrained_S_all 1.05
_refine_ls_R_factor_all 0.0651
_refine_ls_R_factor_gt 0.0485
_refine_ls_shift/su_max 0.001
_refine_ls_shift/su_mean 0.000
_refine_ls_structure_factor_coef Fsqd
_refine_ls_weighting_details 'w=1/[\s^2^(Fo^2^)+(0.038P)^2^+0.650P] where P=(Fo^2^+2Fc^2^)/3'
_refine_ls_weighting_scheme calc
_refine_ls_wR_factor_gt 0.112
_refine_ls_wR_factor_ref 0.127
_reflns_number_gt 1096
_reflns_number_total 1426
_reflns_threshold_expression >2sigma(I)
_cod_data_source_file b413815p.txt
_cod_data_source_block NOCOOH
_cod_depositor_comments
;
The following automatic conversions were performed:

'_refine_ls_weighting_scheme' value 'calc
w=1/[\s^2^(Fo^2^)+(0.038P)^2^+0.650P] where P=(Fo^2^+2Fc^2^)/3' was
changed to 'calc'. New tag '_refine_ls_weighting_details' was
created. The value of the new tag was set to
'w=1/[\s^2^(Fo^2^)+(0.038P)^2^+0.650P] where P=(Fo^2^+2Fc^2^)/3'.

Automatic conversion script
Id: cif_fix_values 3143 2015-03-26 13:38:13Z robertas 
;
_cod_original_sg_symbol_H-M 'P 21/n'
_cod_database_code 7150099

loop_
_symmetry_equiv_pos_as_xyz
'x, y, z'
'-x+1/2, y+1/2, -z+1/2'
'-x, -y, -z'
'x-1/2, -y-1/2, z-1/2'

loop_
_atom_site_label
_atom_site_type_symbol
_atom_site_fract_x
_atom_site_fract_y
_atom_site_fract_z
_atom_site_U_iso_or_equiv
_atom_site_adp_type
_atom_site_occupancy
_atom_site_calc_flag
_atom_site_refinement_flags
_atom_site_disorder_assembly
_atom_site_disorder_group
C1 C -0.1218(3) 0.2667(3) 1.00061(16) 0.0276(5) Uani 1 d . . .
O1 O -0.0843(2) 0.2241(2) 1.08668(11) 0.0346(5) Uani 1 d . . .
C2 C 0.0147(3) 0.3298(3) 0.93074(15) 0.0263(5) Uani 1 d . . .
H2 H -0.0288 0.4127 0.8821 0.032 Uiso 1 calc R . .
C3 C 0.1298(3) 0.1951(3) 0.88634(16) 0.0268(5) Uani 1 d . . .
H3 H 0.1162 0.0909 0.9221 0.032 Uiso 1 calc R . .
C4 C 0.1358(3) 0.1819(3) 0.77305(16) 0.0275(5) Uani 1 d . . .
H4 H 0.2470 0.1204 0.7529 0.033 Uiso 1 calc R . .
O4 O 0.1450(2) 0.33744(18) 0.73050(12) 0.0336(4) Uani 1 d . . .
H4O H 0.2228 0.3386 0.6839 0.050 Uiso 1 calc R . .
C5 C -0.0348(3) 0.0948(3) 0.73471(16) 0.0323(6) Uani 1 d . . .
H5A H -0.0291 -0.0166 0.7589 0.039 Uiso 1 calc R . .
H5B H -0.0294 0.0918 0.6600 0.039 Uiso 1 calc R . .
C6 C -0.2211(3) 0.1643(3) 0.76540(17) 0.0341(6) Uani 1 d . . .
H6A H -0.3110 0.1355 0.7126 0.041 Uiso 1 calc R . .
H6B H -0.2106 0.2819 0.7656 0.041 Uiso 1 calc R . .
C7 C -0.2988(3) 0.1122(3) 0.86845(18) 0.0387(6) Uani 1 d . . .
H7A H -0.2253 0.0210 0.8928 0.046 Uiso 1 calc R . .
H7B H -0.4246 0.0727 0.8572 0.046 Uiso 1 calc R . .
C8 C -0.3059(3) 0.2378(3) 0.95429(17) 0.0353(6) Uani 1 d . . .
H8A H -0.3537 0.3393 0.9268 0.042 Uiso 1 calc R . .
H8B H -0.3912 0.2008 1.0073 0.042 Uiso 1 calc R . .
C9 C 0.2165(3) 0.3227(3) 0.94840(17) 0.0327(6) Uani 1 d . . .
H9A H 0.2938 0.4017 0.9130 0.039 Uiso 1 calc R . .
H9B H 0.2592 0.2939 1.0170 0.039 Uiso 1 calc R . .

loop_
_atom_site_aniso_label
_atom_site_aniso_U_11
_atom_site_aniso_U_22
_atom_site_aniso_U_33
_atom_site_aniso_U_23
_atom_site_aniso_U_13
_atom_site_aniso_U_12
C1 0.0317(12) 0.0260(12) 0.0250(11) -0.0026(9) 0.0029(9) 0.0041(10)
O1 0.0374(9) 0.0434(10) 0.0229(8) 0.0018(7) 0.0035(7) 0.0011(8)
C2 0.0283(11) 0.0276(12) 0.0231(10) -0.0025(9) 0.0021(8) 0.0017(9)
C3 0.0275(11) 0.0280(12) 0.0249(11) 0.0012(9) 0.0008(9) 0.0002(9)
C4 0.0320(11) 0.0247(11) 0.0258(11) -0.0014(9) 0.0041(9) 0.0003(10)
O4 0.0434(10) 0.0280(9) 0.0296(9) 0.0036(7) 0.0117(7) 0.0011(8)
C5 0.0425(13) 0.0296(13) 0.0248(11) -0.0028(9) -0.0016(10) 0.0005(11)
C6 0.0319(12) 0.0429(14) 0.0275(12) -0.0015(10) -0.0077(9) -0.0003(11)
C7 0.0304(12) 0.0505(15) 0.0351(13) -0.0010(11) -0.0027(10) -0.0065(12)
C8 0.0266(12) 0.0478(15) 0.0316(12) 0.0037(11) 0.0041(9) 0.0023(11)
C9 0.0289(12) 0.0404(14) 0.0288(11) -0.0019(10) 0.0031(9) -0.0038(11)

loop_
_atom_type_symbol
_atom_type_description
_atom_type_scat_dispersion_real
_atom_type_scat_dispersion_imag
_atom_type_scat_source
C C 0.0033 0.0016 'International Tables Vol C Tables 4.2.6.8 and 6.1.1.4'
H H 0.0000 0.0000 'International Tables Vol C Tables 4.2.6.8 and 6.1.1.4'
O O 0.0106 0.0060 'International Tables Vol C Tables 4.2.6.8 and 6.1.1.4'

loop_
_geom_angle_atom_site_label_1
_geom_angle_atom_site_label_2
_geom_angle_atom_site_label_3
_geom_angle
_geom_angle_site_symmetry_1
_geom_angle_site_symmetry_3
_geom_angle_publ_flag
O1 C1 C2 122.8(2) . . ?
O1 C1 C8 122.2(2) . . ?
C2 C1 C8 114.5(2) . . ?
C1 C2 C9 124.2(2) . . ?
C1 C2 C3 110.63(19) . . ?
C9 C2 C3 59.07(15) . . ?
C9 C3 C4 126.1(2) . . ?
C9 C3 C2 59.40(16) . . ?
C4 C3 C2 117.04(18) . . ?
O4 C4 C3 109.15(18) . . ?
O4 C4 C5 110.19(18) . . ?
C3 C4 C5 109.9(2) . . ?
C4 C5 C6 117.0(2) . . ?
C5 C6 C7 117.0(2) . . ?
C6 C7 C8 117.9(2) . . ?
C1 C8 C7 112.3(2) . . ?
C3 C9 C2 61.53(15) . . ?

loop_
_geom_bond_atom_site_label_1
_geom_bond_atom_site_label_2
_geom_bond_distance
_geom_bond_site_symmetry_2
_geom_bond_publ_flag
C1 O1 1.225(3) . ?
C1 C2 1.462(3) . ?
C1 C8 1.500(3) . ?
C2 C9 1.497(3) . ?
C2 C3 1.529(3) . ?
C3 C9 1.492(3) . ?
C3 C4 1.504(3) . ?
C4 O4 1.424(3) . ?
C4 C5 1.533(3) . ?
C5 C6 1.538(4) . ?
C6 C7 1.542(4) . ?
C7 C8 1.551(4) . ?

loop_
_geom_torsion_atom_site_label_1
_geom_torsion_atom_site_label_2
_geom_torsion_atom_site_label_3
_geom_torsion_atom_site_label_4
_geom_torsion
_geom_torsion_site_symmetry_1
_geom_torsion_site_symmetry_2
_geom_torsion_site_symmetry_3
_geom_torsion_site_symmetry_4
_geom_torsion_publ_flag
O1 C1 C2 C9 11.4(3) . . . . ?
C8 C1 C2 C9 -160.8(2) . . . . ?
O1 C1 C2 C3 77.3(3) . . . . ?
C8 C1 C2 C3 -94.9(2) . . . . ?
C1 C2 C3 C9 -118.3(2) . . . . ?
C1 C2 C3 C4 123.9(2) . . . . ?
C9 C2 C3 C4 -117.8(2) . . . . ?
C9 C3 C4 O4 -31.0(3) . . . . ?
C2 C3 C4 O4 39.5(3) . . . . ?
C9 C3 C4 C5 -151.9(2) . . . . ?
C2 C3 C4 C5 -81.5(2) . . . . ?
O4 C4 C5 C6 -64.7(3) . . . . ?
C3 C4 C5 C6 55.7(3) . . . . ?
C4 C5 C6 C7 -85.5(3) . . . . ?
C5 C6 C7 C8 110.0(3) . . . . ?
O1 C1 C8 C7 -110.4(3) . . . . ?
C2 C1 C8 C7 61.8(3) . . . . ?
C6 C7 C8 C1 -76.3(3) . . . . ?
C4 C3 C9 C2 102.9(2) . . . . ?
C1 C2 C9 C3 95.1(2) . . . . ?
